data_4079810
loop_
_publ_author_name
'Mori, Shotaro'
'Mochida, Tomoyuki'

_publ_section_title
;
 Organometallic Ionic Liquids from Cationic Arene--Ruthenium Complexes
;
_journal_issue 3
_journal_name_full Organometallics
_journal_page_first 780
_journal_paper_doi 10.1021/om300847s
_journal_volume 32
_journal_year 2013
_chemical_formula_moiety 'C14 H24 Cl Ru S2, F6 P'
_chemical_formula_sum 'C14 H24 Cl F6 P Ru S2'
_chemical_formula_weight 537.94
_chemical_name_systematic
; 
 ? 
;
_space_group_IT_number 15
_symmetry_cell_setting monoclinic
_symmetry_space_group_name_Hall '-C 2yc'
_symmetry_space_group_name_H-M 'C 1 2/c 1'
_atom_sites_solution_hydrogens geom
_atom_sites_solution_primary direct
_atom_sites_solution_secondary difmap
_audit_creation_method SHELXL-97
_cell_angle_alpha 90.00
_cell_angle_beta 119.3900(10)
_cell_angle_gamma 90.00
_cell_formula_units_Z 8
_cell_length_a 17.580(2)
_cell_length_b 19.872(3)
_cell_length_c 13.1492(16)
_cell_measurement_reflns_used 7609
_cell_measurement_temperature 100
_cell_measurement_theta_max 28.57
_cell_measurement_theta_min 2.66
_cell_volume 4002.5(9)
_computing_cell_refinement 'APEX2 (Bruker AXS, 2006)'
_computing_data_collection 'APEX2 (Bruker AXS, 2006)'
_computing_data_reduction 'SAINT (Bruker AXS, 2004)'
_computing_molecular_graphics 'XSHEL (Bruker AXS,2002)'
_computing_publication_material 'XCIF (Bruker AXS, 2001)'
_computing_structure_refinement 'SHELXL-97 (Sheldrick, 1997)'
_computing_structure_solution 'SHELXS-97 (Sheldrick, 1997)'
_diffrn_ambient_temperature 100
_diffrn_detector_area_resol_mean 8.333
_diffrn_measured_fraction_theta_full 0.994
_diffrn_measured_fraction_theta_max 0.994
_diffrn_measurement_device_type 'Bruker APEXII CCD area detector'
_diffrn_measurement_method 'phi and omega scans'
_diffrn_radiation_monochromator 'Bruker Helios multilayer confocal mirror'
_diffrn_radiation_source 'Bruker TXS fine-focus rotating anode'
_diffrn_radiation_type MoK\a
_diffrn_radiation_wavelength 0.71073
_diffrn_reflns_av_R_equivalents 0.0160
_diffrn_reflns_av_sigmaI/netI 0.0181
_diffrn_reflns_limit_h_max 21
_diffrn_reflns_limit_h_min -21
_diffrn_reflns_limit_k_max 22
_diffrn_reflns_limit_k_min -24
_diffrn_reflns_limit_l_max 16
_diffrn_reflns_limit_l_min -10
_diffrn_reflns_number 9985
_diffrn_reflns_theta_full 25.68
_diffrn_reflns_theta_max 25.68
_diffrn_reflns_theta_min 2.05
_exptl_absorpt_coefficient_mu 1.255
_exptl_absorpt_correction_T_max 0.8429
_exptl_absorpt_correction_T_min 0.6714
_exptl_absorpt_correction_type empirical
_exptl_absorpt_process_details
;
SADABS Sheldrick 1996
;
_exptl_crystal_colour orange
_exptl_crystal_density_diffrn 1.785
_exptl_crystal_density_method 'not measured'
_exptl_crystal_description prism
_exptl_crystal_F_000 2160
_exptl_crystal_size_max 0.34
_exptl_crystal_size_mid 0.24
_exptl_crystal_size_min 0.14
_refine_diff_density_max 0.788
_refine_diff_density_min -0.897
_refine_diff_density_rms 0.074
_refine_ls_extinction_method none
_refine_ls_goodness_of_fit_ref 1.074
_refine_ls_hydrogen_treatment constr
_refine_ls_matrix_type full
_refine_ls_number_parameters 233
_refine_ls_number_reflns 3782
_refine_ls_number_restraints 0
_refine_ls_restrained_S_all 1.074
_refine_ls_R_factor_all 0.0233
_refine_ls_R_factor_gt 0.0219
_refine_ls_shift/su_max 0.003
_refine_ls_shift/su_mean 0.001
_refine_ls_structure_factor_coef Fsqd
_refine_ls_weighting_details 'calc w=1/[\s^2^(Fo^2^)+(0.0259P)^2^+8.2521P] where P=(Fo^2^+2Fc^2^)/3'
_refine_ls_weighting_scheme calc
_refine_ls_wR_factor_gt 0.0548
_refine_ls_wR_factor_ref 0.0558
_reflns_number_gt 3563
_reflns_number_total 3782
_reflns_threshold_expression >2sigma(I)
_cod_data_source_file om300847s_si_002.cif
_cod_data_source_block '[3a][PF6]'
_cod_depositor_comments
;
The following automatic conversions were performed:

'_symmetry_cell_setting' value 'Monoclinic' changed to 'monoclinic'
according to /home/saulius/struct/CIF-dictionaries/cif_core.dic
dictionary named 'cif_core.dic' version 2.4.2 from 2011-04-26.

Automatic conversion script
Id: cif_fix_values 1891 2012-01-12 08:04:46Z andrius 
;
_cod_original_sg_symbol_H-M 'C 2/c'
_cod_database_code 4079810

loop_
_symmetry_equiv_pos_as_xyz
'x, y, z'
'-x, y, -z+1/2'
'x+1/2, y+1/2, z'
'-x+1/2, y+1/2, -z+1/2'
'-x, -y, -z'
'x, -y, z-1/2'
'-x+1/2, -y+1/2, -z'
'x+1/2, -y+1/2, z-1/2'

loop_
_atom_site_label
_atom_site_type_symbol
_atom_site_fract_x
_atom_site_fract_y
_atom_site_fract_z
_atom_site_U_iso_or_equiv
_atom_site_adp_type
_atom_site_occupancy
_atom_site_symmetry_multiplicity
_atom_site_calc_flag
_atom_site_refinement_flags
F3 F 0.5000 0.83784(13) 0.7500 0.133(2) Uani 1 2 d S
F4 F 0.5000 0.68000(12) 0.7500 0.0662(9) Uani 1 2 d S
Ru1 Ru 0.785733(10) 0.560333(8) 0.878310(13) 0.01080(6) Uani 1 1 d .
P1 P 0.5000 0.75952(4) 0.7500 0.01877(17) Uani 1 2 d S
S1 S 0.68886(4) 0.54932(3) 0.67571(4) 0.01548(11) Uani 1 1 d .
S2 S 0.77925(3) 0.67845(2) 0.84466(5) 0.01603(11) Uani 1 1 d .
Cl1 Cl 0.89156(3) 0.54760(3) 0.81388(4) 0.01777(11) Uani 1 1 d .
C7 C 0.87548(14) 0.40506(10) 0.95832(19) 0.0172(4) Uani 1 1 d .
H7 H 0.9337 0.4212 0.9724 0.021 Uiso 1 1 calc R
C2 C 0.69530(14) 0.52577(10) 0.93682(18) 0.0146(4) Uani 1 1 d .
H2 H 0.6333 0.5279 0.8969 0.018 Uiso 1 1 calc R
C8 C 0.69858(15) 0.63944(11) 1.02575(19) 0.0212(5) Uani 1 1 d .
H8A H 0.6449 0.6487 0.9525 0.032 Uiso 1 1 calc R
H8B H 0.7372 0.6787 1.0476 0.032 Uiso 1 1 calc R
H8C H 0.6840 0.6301 1.0874 0.032 Uiso 1 1 calc R
C1 C 0.73734(14) 0.46830(10) 0.92139(18) 0.0146(4) Uani 1 1 d .
H1 H 0.7030 0.4324 0.8727 0.018 Uiso 1 1 calc R
C5 C 0.87826(14) 0.51878(10) 1.05148(17) 0.0151(4) Uani 1 1 d .
H5 H 0.9402 0.5171 1.0902 0.018 Uiso 1 1 calc R
C4 C 0.83700(14) 0.57473(11) 1.06809(17) 0.0162(4) Uani 1 1 d .
H4 H 0.8714 0.6100 1.1186 0.019 Uiso 1 1 calc R
C3 C 0.74388(14) 0.57942(11) 1.01003(17) 0.0155(4) Uani 1 1 d .
C6 C 0.82899(14) 0.46408(10) 0.97739(17) 0.0138(4) Uani 1 1 d .
C11 C 0.70302(15) 0.62850(11) 0.61849(18) 0.0192(5) Uani 1 1 d .
H11A H 0.7593 0.6278 0.6183 0.023 Uiso 1 1 calc R
H11B H 0.6557 0.6338 0.5368 0.023 Uiso 1 1 calc R
C12 C 0.70188(16) 0.68783(11) 0.68995(19) 0.0223(5) Uani 1 1 d .
H12A H 0.6424 0.6929 0.6793 0.027 Uiso 1 1 calc R
H12B H 0.7159 0.7293 0.6608 0.027 Uiso 1 1 calc R
C10 C 0.82610(16) 0.37727(11) 0.8342(2) 0.0228(5) Uani 1 1 d .
H10A H 0.7706 0.3578 0.8204 0.034 Uiso 1 1 calc R
H10B H 0.8614 0.3424 0.8242 0.034 Uiso 1 1 calc R
H10C H 0.8146 0.4138 0.7783 0.034 Uiso 1 1 calc R
C14 C 0.87775(15) 0.70929(11) 0.8501(2) 0.0240(5) Uani 1 1 d .
H14A H 0.8892 0.6836 0.7954 0.036 Uiso 1 1 calc R
H14B H 0.9269 0.7040 0.9294 0.036 Uiso 1 1 calc R
H14C H 0.8706 0.7570 0.8284 0.036 Uiso 1 1 calc R
C9 C 0.89108(16) 0.34993(11) 1.0484(2) 0.0238(5) Uani 1 1 d .
H9A H 0.9216 0.3692 1.1271 0.036 Uiso 1 1 calc R
H9B H 0.9267 0.3140 1.0420 0.036 Uiso 1 1 calc R
H9C H 0.8349 0.3314 1.0336 0.036 Uiso 1 1 calc R
C13 C 0.57665(15) 0.55670(13) 0.6428(2) 0.0262(5) Uani 1 1 d .
H13A H 0.5712 0.5943 0.6869 0.039 Uiso 1 1 calc R
H13B H 0.5586 0.5149 0.6645 0.039 Uiso 1 1 calc R
H13C H 0.5393 0.5648 0.5590 0.039 Uiso 1 1 calc R
F1 F 0.60447(8) 0.75960(7) 0.82337(12) 0.0290(3) Uani 1 1 d .
F2 F 0.50318(12) 0.75790(17) 0.63325(16) 0.0972(10) Uani 1 1 d .
P2 P 0.5000 0.36406(4) 0.7500 0.02275(18) Uani 1 2 d S
F5 F 0.54440(9) 0.42200(7) 0.84787(12) 0.0280(3) Uani 1 1 d .
F6 F 0.58359(9) 0.36558(8) 0.73171(14) 0.0399(4) Uani 1 1 d .
F7 F 0.45551(11) 0.30832(8) 0.65186(15) 0.0508(5) Uani 1 1 d .

loop_
_atom_site_aniso_label
_atom_site_aniso_U_11
_atom_site_aniso_U_22
_atom_site_aniso_U_33
_atom_site_aniso_U_23
_atom_site_aniso_U_13
_atom_site_aniso_U_12
F3 0.0256(14) 0.0158(13) 0.233(5) 0.000 -0.033(2) 0.000
F4 0.0406(14) 0.0214(12) 0.089(2) 0.000 -0.0054(14) 0.000
Ru1 0.01247(10) 0.01026(9) 0.00985(10) -0.00020(5) 0.00562(7) 0.00005(6)
P1 0.0134(4) 0.0162(4) 0.0241(4) 0.000 0.0072(3) 0.000
S1 0.0182(3) 0.0159(2) 0.0114(2) -0.00142(19) 0.0066(2) -0.0005(2)
S2 0.0214(3) 0.0116(2) 0.0162(3) -0.00039(19) 0.0102(2) -0.0006(2)
Cl1 0.0178(3) 0.0200(3) 0.0193(3) 0.00260(19) 0.0121(2) 0.0029(2)
C7 0.0177(11) 0.0147(10) 0.0207(11) 0.0018(8) 0.0108(9) 0.0021(8)
C2 0.0157(10) 0.0169(10) 0.0143(10) 0.0035(8) 0.0097(9) -0.0002(8)
C8 0.0292(12) 0.0181(11) 0.0202(11) 0.0005(9) 0.0151(10) 0.0062(9)
C1 0.0189(11) 0.0123(10) 0.0151(10) 0.0012(8) 0.0102(9) -0.0025(8)
C5 0.0168(10) 0.0172(10) 0.0097(10) 0.0023(8) 0.0052(8) 0.0008(8)
C4 0.0230(11) 0.0156(10) 0.0095(10) -0.0007(8) 0.0076(9) -0.0020(8)
C3 0.0225(11) 0.0154(10) 0.0112(10) 0.0033(8) 0.0104(9) 0.0025(9)
C6 0.0185(10) 0.0123(10) 0.0123(10) 0.0034(8) 0.0089(9) 0.0010(8)
C11 0.0216(11) 0.0208(11) 0.0140(10) 0.0047(8) 0.0077(9) -0.0008(9)
C12 0.0256(12) 0.0180(11) 0.0192(11) 0.0053(9) 0.0079(10) 0.0038(9)
C10 0.0314(13) 0.0167(11) 0.0235(12) -0.0021(9) 0.0159(11) 0.0035(9)
C14 0.0264(12) 0.0192(11) 0.0284(13) -0.0015(9) 0.0151(10) -0.0069(9)
C9 0.0287(13) 0.0187(11) 0.0275(12) 0.0070(9) 0.0165(11) 0.0077(10)
C13 0.0168(12) 0.0379(14) 0.0189(12) 0.0021(10) 0.0049(10) -0.0038(10)
F1 0.0137(7) 0.0325(8) 0.0337(8) 0.0097(6) 0.0062(6) 0.0030(6)
F2 0.0290(10) 0.231(3) 0.0299(10) 0.0426(14) 0.0133(8) 0.0021(14)
P2 0.0165(4) 0.0139(4) 0.0257(4) 0.000 0.0010(3) 0.000
F5 0.0256(7) 0.0257(7) 0.0290(8) -0.0084(6) 0.0105(6) -0.0023(6)
F6 0.0233(8) 0.0452(9) 0.0464(9) -0.0200(7) 0.0133(7) 0.0043(7)
F7 0.0449(10) 0.0257(8) 0.0469(10) -0.0149(7) -0.0044(8) -0.0067(7)

loop_
_atom_type_symbol
_atom_type_description
_atom_type_scat_dispersion_real
_atom_type_scat_dispersion_imag
_atom_type_scat_source
C C 0.0033 0.0016 'International Tables Vol C Tables 4.2.6.8 and 6.1.1.4'
H H 0.0000 0.0000 'International Tables Vol C Tables 4.2.6.8 and 6.1.1.4'
F F 0.0171 0.0103 'International Tables Vol C Tables 4.2.6.8 and 6.1.1.4'
P P 0.1023 0.0942 'International Tables Vol C Tables 4.2.6.8 and 6.1.1.4'
S S 0.1246 0.1234 'International Tables Vol C Tables 4.2.6.8 and 6.1.1.4'
Cl Cl 0.1484 0.1585 'International Tables Vol C Tables 4.2.6.8 and 6.1.1.4'
Ru Ru -1.2594 0.8363 'International Tables Vol C Tables 4.2.6.8 and 6.1.1.4'

loop_
_geom_angle_atom_site_label_1
_geom_angle_atom_site_label_2
_geom_angle_atom_site_label_3
_geom_angle
_geom_angle_site_symmetry_1
_geom_angle_site_symmetry_3
C2 Ru1 C1 37.92(8) . .
C2 Ru1 C5 79.32(8) . .
C1 Ru1 C5 66.85(8) . .
C2 Ru1 C4 66.99(8) . .
C1 Ru1 C4 79.21(8) . .
C5 Ru1 C4 36.94(8) . .
C2 Ru1 C3 37.26(8) . .
C1 Ru1 C3 67.93(7) . .
C5 Ru1 C3 67.55(8) . .
C4 Ru1 C3 37.59(8) . .
C2 Ru1 C6 67.87(7) . .
C1 Ru1 C6 37.02(8) . .
C5 Ru1 C6 37.68(7) . .
C4 Ru1 C6 67.60(7) . .
C3 Ru1 C6 80.75(7) . .
C2 Ru1 S1 96.96(6) . .
C1 Ru1 S1 93.28(6) . .
C5 Ru1 S1 152.34(6) . .
C4 Ru1 S1 161.86(6) . .
C3 Ru1 S1 124.27(6) . .
C6 Ru1 S1 115.46(6) . .
C2 Ru1 S2 113.45(6) . .
C1 Ru1 S2 151.17(6) . .
C5 Ru1 S2 120.27(6) . .
C4 Ru1 S2 92.17(6) . .
C3 Ru1 S2 88.43(6) . .
C6 Ru1 S2 157.93(6) . .
S1 Ru1 S2 86.536(19) . .
C2 Ru1 Cl1 155.66(6) . .
C1 Ru1 Cl1 117.76(5) . .
C5 Ru1 Cl1 91.04(6) . .
C4 Ru1 Cl1 116.90(6) . .
C3 Ru1 Cl1 154.36(6) . .
C6 Ru1 Cl1 90.84(5) . .
S1 Ru1 Cl1 81.22(2) . .
S2 Ru1 Cl1 90.743(18) . .
F3 P1 F2 91.18(13) . 2_656
F3 P1 F2 91.18(13) . .
F2 P1 F2 177.6(3) 2_656 .
F3 P1 F4 180.000(1) . .
F2 P1 F4 88.82(13) 2_656 .
F2 P1 F4 88.82(13) . .
F3 P1 F1 89.94(6) . .
F2 P1 F1 89.52(9) 2_656 .
F2 P1 F1 90.48(9) . .
F4 P1 F1 90.06(6) . .
F3 P1 F1 89.94(6) . 2_656
F2 P1 F1 90.49(9) 2_656 2_656
F2 P1 F1 89.52(9) . 2_656
F4 P1 F1 90.06(6) . 2_656
F1 P1 F1 179.88(12) . 2_656
C13 S1 C11 100.73(11) . .
C13 S1 Ru1 111.15(8) . .
C11 S1 Ru1 102.56(7) . .
C14 S2 C12 100.71(11) . .
C14 S2 Ru1 111.71(8) . .
C12 S2 Ru1 104.50(7) . .
C6 C7 C10 112.70(18) . .
C6 C7 C9 109.29(17) . .
C10 C7 C9 111.03(18) . .
C6 C7 H7 107.9 . .
C10 C7 H7 107.9 . .
C9 C7 H7 107.9 . .
C3 C2 C1 121.32(19) . .
C3 C2 Ru1 72.63(11) . .
C1 C2 Ru1 71.65(11) . .
C3 C2 H2 119.3 . .
C1 C2 H2 119.3 . .
Ru1 C2 H2 128.7 . .
C3 C8 H8A 109.5 . .
C3 C8 H8B 109.5 . .
H8A C8 H8B 109.5 . .
C3 C8 H8C 109.5 . .
H8A C8 H8C 109.5 . .
H8B C8 H8C 109.5 . .
C6 C1 C2 120.85(19) . .
C6 C1 Ru1 72.35(11) . .
C2 C1 Ru1 70.43(11) . .
C6 C1 H1 119.6 . .
C2 C1 H1 119.6 . .
Ru1 C1 H1 130.3 . .
C4 C5 C6 121.42(19) . .
C4 C5 Ru1 71.85(12) . .
C6 C5 Ru1 71.88(11) . .
C4 C5 H5 119.3 . .
C6 C5 H5 119.3 . .
Ru1 C5 H5 129.5 . .
C5 C4 C3 120.85(19) . .
C5 C4 Ru1 71.21(11) . .
C3 C4 Ru1 71.39(11) . .
C5 C4 H4 119.6 . .
C3 C4 H4 119.6 . .
Ru1 C4 H4 130.5 . .
C2 C3 C4 117.81(19) . .
C2 C3 C8 120.6(2) . .
C4 C3 C8 121.5(2) . .
C2 C3 Ru1 70.11(11) . .
C4 C3 Ru1 71.02(11) . .
C8 C3 Ru1 130.01(14) . .
C1 C6 C5 117.73(18) . .
C1 C6 C7 122.02(19) . .
C5 C6 C7 120.22(18) . .
C1 C6 Ru1 70.62(11) . .
C5 C6 Ru1 70.44(11) . .
C7 C6 Ru1 128.56(14) . .
C12 C11 S1 111.83(15) . .
C12 C11 H11A 109.3 . .
S1 C11 H11A 109.3 . .
C12 C11 H11B 109.2 . .
S1 C11 H11B 109.2 . .
H11A C11 H11B 107.9 . .
C11 C12 S2 112.58(15) . .
C11 C12 H12A 109.1 . .
S2 C12 H12A 109.1 . .
C11 C12 H12B 109.1 . .
S2 C12 H12B 109.1 . .
H12A C12 H12B 107.8 . .
C7 C10 H10A 109.5 . .
C7 C10 H10B 109.5 . .
H10A C10 H10B 109.5 . .
C7 C10 H10C 109.5 . .
H10A C10 H10C 109.5 . .
H10B C10 H10C 109.5 . .
S2 C14 H14A 109.5 . .
S2 C14 H14B 109.5 . .
H14A C14 H14B 109.5 . .
S2 C14 H14C 109.5 . .
H14A C14 H14C 109.5 . .
H14B C14 H14C 109.5 . .
C7 C9 H9A 109.5 . .
C7 C9 H9B 109.5 . .
H9A C9 H9B 109.5 . .
C7 C9 H9C 109.5 . .
H9A C9 H9C 109.5 . .
H9B C9 H9C 109.5 . .
S1 C13 H13A 109.5 . .
S1 C13 H13B 109.5 . .
H13A C13 H13B 109.5 . .
S1 C13 H13C 109.5 . .
H13A C13 H13C 109.5 . .
H13B C13 H13C 109.5 . .
F7 P2 F7 91.35(13) . 2_656
F7 P2 F6 90.73(10) . 2_656
F7 P2 F6 90.77(9) 2_656 2_656
F7 P2 F6 90.77(9) . .
F7 P2 F6 90.73(10) 2_656 .
F6 P2 F6 177.85(13) 2_656 .
F7 P2 F5 178.81(10) . .
F7 P2 F5 89.83(8) 2_656 .
F6 P2 F5 89.27(8) 2_656 .
F6 P2 F5 89.20(8) . .
F7 P2 F5 89.83(8) . 2_656
F7 P2 F5 178.81(10) 2_656 2_656
F6 P2 F5 89.20(7) 2_656 2_656
F6 P2 F5 89.27(8) . 2_656
F5 P2 F5 88.98(11) . 2_656

loop_
_geom_bond_atom_site_label_1
_geom_bond_atom_site_label_2
_geom_bond_distance
_geom_bond_site_symmetry_2
F3 P1 1.556(3) .
F4 P1 1.580(2) .
Ru1 C2 2.189(2) .
Ru1 C1 2.205(2) .
Ru1 C5 2.208(2) .
Ru1 C4 2.217(2) .
Ru1 C3 2.222(2) .
Ru1 C6 2.228(2) .
Ru1 S1 2.3648(6) .
Ru1 S2 2.3808(6) .
Ru1 Cl1 2.4062(6) .
P1 F2 1.5637(19) 2_656
P1 F2 1.5637(19) .
P1 F1 1.6015(13) .
P1 F1 1.6016(13) 2_656
S1 C13 1.806(2) .
S1 C11 1.813(2) .
S2 C14 1.805(2) .
S2 C12 1.819(2) .
C7 C6 1.519(3) .
C7 C10 1.527(3) .
C7 C9 1.536(3) .
C7 H7 1.0000 .
C2 C3 1.409(3) .
C2 C1 1.428(3) .
C2 H2 0.9500 .
C8 C3 1.504(3) .
C8 H8A 0.9800 .
C8 H8B 0.9800 .
C8 H8C 0.9800 .
C1 C6 1.407(3) .
C1 H1 0.9500 .
C5 C4 1.402(3) .
C5 C6 1.433(3) .
C5 H5 0.9500 .
C4 C3 1.430(3) .
C4 H4 0.9500 .
C11 C12 1.514(3) .
C11 H11A 0.9900 .
C11 H11B 0.9900 .
C12 H12A 0.9900 .
C12 H12B 0.9900 .
C10 H10A 0.9800 .
C10 H10B 0.9800 .
C10 H10C 0.9800 .
C14 H14A 0.9800 .
C14 H14B 0.9800 .
C14 H14C 0.9800 .
C9 H9A 0.9800 .
C9 H9B 0.9800 .
C9 H9C 0.9800 .
C13 H13A 0.9800 .
C13 H13B 0.9800 .
C13 H13C 0.9800 .
P2 F7 1.5854(16) .
P2 F7 1.5854(16) 2_656
P2 F6 1.6015(15) 2_656
P2 F6 1.6015(15) .
P2 F5 1.6141(14) .
P2 F5 1.6141(14) 2_656
